data_7205674
loop_
_publ_author_name
'Santra, Ramkinkar'
'Biradha, Kumar'

_publ_section_title
;
 Solid state double [2 + 2] photochemical reactions in the co-crystal
 forms of 1,5-bis(4-pyridyl)-1,4-pentadiene-3-one: establishing
 mechanism using single crystal X-ray, UV and 1H NMR
;
_journal_issue 9
_journal_name_full CrystEngComm
_journal_page_first 3246
_journal_paper_doi 10.1039/c0ce00612b
_journal_volume 13
_journal_year 2011
_chemical_formula_sum 'C21 H18 N2 O4'
_chemical_formula_weight 362.37
_chemical_name_common (1,5-bis(4-pyridyl)-1,4-pentadiene-3-one).(phloroglucinol)
_chemical_name_systematic
;
(1,5-bis(4-pyridyl)-1,4-pentadiene-3-one).(phloroglucinol)
;
_space_group_IT_number 2
_symmetry_cell_setting triclinic
_symmetry_space_group_name_Hall '-P 1'
_symmetry_space_group_name_H-M 'P -1'
_atom_sites_solution_hydrogens geom
_atom_sites_solution_primary direct
_atom_sites_solution_secondary difmap
_audit_creation_method SHELXL-97
_cell_angle_alpha 76.149(3)
_cell_angle_beta 88.030(3)
_cell_angle_gamma 67.701(3)
_cell_formula_units_Z 2
_cell_length_a 8.6268(9)
_cell_length_b 9.6019(10)
_cell_length_c 12.1252(13)
_cell_measurement_reflns_used 3341
_cell_measurement_temperature 293(2)
_cell_measurement_theta_max 25.49
_cell_measurement_theta_min 1.73
_cell_volume 900.46(17)
_computing_structure_refinement 'SHELXL-97 (Sheldrick, 1997)'
_computing_structure_solution 'SHELXS-97 (Sheldrick, 1990)'
_diffrn_ambient_temperature 293(2)
_diffrn_measured_fraction_theta_full 0.994
_diffrn_measured_fraction_theta_max 0.994
_diffrn_measurement_device_type 'Bruker CCD APEX-2'
_diffrn_measurement_method hemisphere
_diffrn_radiation_monochromator graphite
_diffrn_radiation_source 'fine-focus sealed tube'
_diffrn_radiation_type MoK\a
_diffrn_radiation_wavelength 0.71073
_diffrn_reflns_av_R_equivalents 0.0254
_diffrn_reflns_av_sigmaI/netI 0.0252
_diffrn_reflns_limit_h_max 10
_diffrn_reflns_limit_h_min -10
_diffrn_reflns_limit_k_max 11
_diffrn_reflns_limit_k_min -11
_diffrn_reflns_limit_l_max 14
_diffrn_reflns_limit_l_min -12
_diffrn_reflns_number 11171
_diffrn_reflns_theta_full 25.49
_diffrn_reflns_theta_max 25.49
_diffrn_reflns_theta_min 1.73
_exptl_absorpt_coefficient_mu 0.094
_exptl_absorpt_correction_T_max 0.987
_exptl_absorpt_correction_T_min 0.981
_exptl_absorpt_correction_type empirical
_exptl_absorpt_process_details sadabs
_exptl_crystal_colour orange
_exptl_crystal_density_diffrn 1.337
_exptl_crystal_density_meas ?
_exptl_crystal_density_method 'not measured'
_exptl_crystal_description plates
_exptl_crystal_F_000 380
_exptl_crystal_size_max 0.22
_exptl_crystal_size_mid 0.17
_exptl_crystal_size_min 0.14
_refine_diff_density_max 0.156
_refine_diff_density_min -0.172
_refine_diff_density_rms 0.030
_refine_ls_extinction_method none
_refine_ls_goodness_of_fit_ref 0.978
_refine_ls_hydrogen_treatment constr
_refine_ls_matrix_type full
_refine_ls_number_parameters 298
_refine_ls_number_reflns 3341
_refine_ls_number_restraints 1
_refine_ls_restrained_S_all 0.978
_refine_ls_R_factor_all 0.0617
_refine_ls_R_factor_gt 0.0408
_refine_ls_shift/su_max 0.001
_refine_ls_shift/su_mean 0.000
_refine_ls_structure_factor_coef Fsqd
_refine_ls_weighting_details 'calc w=1/[\s^2^(Fo^2^)+(0.1000P)^2^+0.0000P] where P=(Fo^2^+2Fc^2^)/3'
_refine_ls_weighting_scheme calc
_refine_ls_wR_factor_gt 0.1282
_refine_ls_wR_factor_ref 0.1416
_reflns_number_gt 2424
_reflns_number_total 3341
_reflns_threshold_expression >2sigma(I)
_cod_data_source_file c0ce00612b.txt
_cod_data_source_block 6
_cod_depositor_comments
;
The following automatic conversions were performed:
'_symmetry_cell_setting' value 'Triclinic' changed to 'triclinic'
according to '/home/saulius/struct/CIF-dictionaries/cif_core.dic'
dictionary named 'cif_core.dic' version 2.4.1 from 2010-06-29.

Automatic conversion script
Id: cif_fix_enum 1555 2011-01-17 13:19:09Z saulius 

The following automatic conversions were performed:

'_exptl_crystal_density_meas' value 'not measured' was changed to '?'
- the value is perceived as not measured.

Automatic conversion script
Id: cif_fix_values 3008 2015-01-20 13:52:24Z robertas 
;
_cod_original_cell_volume 900.46(16)
_cod_original_sg_symbol_H-M P-1
_cod_database_code 7205674

loop_
_symmetry_equiv_pos_as_xyz
'x, y, z'
'-x, -y, -z'

loop_
_atom_site_label
_atom_site_type_symbol
_atom_site_fract_x
_atom_site_fract_y
_atom_site_fract_z
_atom_site_U_iso_or_equiv
_atom_site_adp_type
_atom_site_occupancy
_atom_site_symmetry_multiplicity
_atom_site_calc_flag
_atom_site_refinement_flags
_atom_site_disorder_assembly
_atom_site_disorder_group
N11 N 0.24410(17) 0.14758(17) 0.01012(12) 0.0611(4) Uani 1 1 d . . .
N21 N 1.27553(16) -0.41559(16) 0.81757(12) 0.0577(4) Uani 1 1 d . . .
O10 O 0.5899(11) 0.2100(11) 0.4971(9) 0.069(3) Uani 0.50 1 d P A 1
C10 C 0.6543(17) 0.0853(11) 0.4726(15) 0.051(2) Uani 0.50 1 d P A 1
C11 C 0.5903(6) 0.0653(7) 0.3688(4) 0.0491(11) Uani 0.50 1 d P A 1
H11 H 0.6483 -0.0263 0.3467 0.059 Uiso 0.50 1 calc PR A 1
C12 C 0.4532(4) 0.1707(4) 0.3036(3) 0.0430(7) Uani 0.50 1 d P A 1
H12 H 0.3990 0.2619 0.3270 0.052 Uiso 0.50 1 calc PR A 1
C13 C 0.3800(6) 0.1603(6) 0.2025(4) 0.0404(9) Uani 0.50 1 d P A 1
C14 C 0.2700(5) 0.2947(5) 0.1257(4) 0.0549(11) Uani 0.50 1 d P A 1
H14 H 0.2311 0.3925 0.1406 0.066 Uiso 0.50 1 calc PR A 1
O10A O 0.5817(11) 0.2412(13) 0.5325(6) 0.0676(15) Uani 0.50 1 d P A 2
C10A C 0.6277(13) 0.1377(9) 0.4818(10) 0.052(5) Uani 0.50 1 d P A 2
C11A C 0.5324(5) 0.1548(5) 0.3811(3) 0.0572(10) Uani 0.50 1 d P A 2
H11A H 0.4419 0.2489 0.3567 0.069 Uiso 0.50 1 calc PR A 2
C12A C 0.5563(6) 0.0574(6) 0.3213(4) 0.0496(11) Uani 0.50 1 d P A 2
H12A H 0.6443 -0.0387 0.3440 0.060 Uiso 0.50 1 calc PR A 2
C13A C 0.4491(5) 0.0898(5) 0.2152(4) 0.0452(9) Uani 0.50 1 d P A 2
C14A C 0.3561(8) 0.2390(7) 0.1540(4) 0.0598(12) Uani 0.50 1 d P A 2
H14A H 0.3638 0.3223 0.1766 0.072 Uiso 0.50 1 calc PR A 2
C15 C 0.2323(4) 0.2732(3) 0.0427(2) 0.0961(8) Uani 1 1 d . . .
H15 H 0.1829 0.3642 -0.0137 0.115 Uiso 1 1 d R A .
C16 C 0.33790(19) 0.0126(2) 0.07712(14) 0.0548(4) Uani 1 1 d U . .
H16 H 0.3467 -0.0771 0.0564 0.066 Uiso 1 1 calc R A .
C17 C 0.4230(2) -0.0029(3) 0.17522(15) 0.0690(5) Uani 1 1 d U A .
H17 H 0.4964 -0.0968 0.2199 0.083 Uiso 1 1 d R . .
C21 C 0.7870(2) -0.0236(2) 0.53235(15) 0.0593(5) Uani 1 1 d . . .
H21 H 0.8319 -0.1125 0.5050 0.071 Uiso 1 1 d R A .
C22 C 0.86780(18) -0.02865(19) 0.62463(13) 0.0499(4) Uani 1 1 d . A .
H22 H 0.8328 0.0618 0.6502 0.060 Uiso 1 1 calc R . .
C23 C 1.00680(17) -0.16255(18) 0.69046(13) 0.0448(4) Uani 1 1 d . . .
C24 C 1.0622(2) -0.3078(2) 0.66758(16) 0.0640(5) Uani 1 1 d . A .
H24 H 1.0099 -0.3234 0.6084 0.077 Uiso 1 1 calc R . .
C25 C 1.1937(2) -0.4280(2) 0.73216(16) 0.0667(5) Uani 1 1 d . . .
H25 H 1.2278 -0.5243 0.7152 0.080 Uiso 1 1 calc R A .
C26 C 1.22158(19) -0.2771(2) 0.84116(14) 0.0552(4) Uani 1 1 d . . .
H26 H 1.2759 -0.2656 0.9013 0.066 Uiso 1 1 calc R A .
C27 C 1.08950(19) -0.14995(19) 0.78116(14) 0.0511(4) Uani 1 1 d . A .
H27 H 1.0559 -0.0558 0.8015 0.061 Uiso 1 1 calc R . .
O1 O 0.27353(16) 0.46622(16) 0.49117(10) 0.0762(4) Uani 1 1 d . . .
H1O H 0.3811 0.4030 0.4980 0.114 Uiso 1 1 d R . .
O2 O -0.15551(13) 0.79835(14) 0.21378(10) 0.0635(4) Uani 1 1 d . . .
H2O H -0.1780 0.8230 0.1321 0.095 Uiso 1 1 d R . .
O3 O 0.40951(13) 0.64422(13) 0.10985(9) 0.0610(4) Uani 1 1 d . . .
H3O H 0.5140 0.5730 0.1361 0.092 Uiso 1 1 d R . .
C1 C 0.2300(2) 0.55366(18) 0.38189(13) 0.0511(4) Uani 1 1 d . . .
C2 C 0.0610(2) 0.63499(18) 0.35155(13) 0.0520(4) Uani 1 1 d . . .
H2 H -0.0185 0.6329 0.4050 0.062 Uiso 1 1 calc R . .
C3 C 0.01223(18) 0.71938(17) 0.24057(14) 0.0476(4) Uani 1 1 d . . .
C4 C 0.12960(19) 0.72283(17) 0.16039(13) 0.0498(4) Uani 1 1 d . . .
H4 H 0.0953 0.7802 0.0858 0.060 Uiso 1 1 calc R . .
C5 C 0.29848(19) 0.64020(17) 0.19209(13) 0.0464(4) Uani 1 1 d . . .
C6 C 0.34974(19) 0.55771(17) 0.30408(13) 0.0493(4) Uani 1 1 d . . .
H6 H 0.4633 0.5058 0.3264 0.059 Uiso 1 1 calc R . .

loop_
_atom_site_aniso_label
_atom_site_aniso_U_11
_atom_site_aniso_U_22
_atom_site_aniso_U_33
_atom_site_aniso_U_23
_atom_site_aniso_U_13
_atom_site_aniso_U_12
N11 0.0565(8) 0.0637(9) 0.0570(9) -0.0112(7) 0.0008(7) -0.0184(7)
N21 0.0487(8) 0.0562(9) 0.0539(9) -0.0027(7) -0.0007(7) -0.0109(6)
O10 0.069(3) 0.056(6) 0.066(4) -0.006(5) -0.023(3) -0.010(4)
C10 0.042(3) 0.040(6) 0.058(3) 0.005(4) 0.002(2) -0.013(4)
C11 0.036(2) 0.056(3) 0.048(3) -0.009(3) -0.005(2) -0.011(2)
C12 0.0396(15) 0.0449(18) 0.0387(17) -0.0036(13) -0.0091(14) -0.0129(15)
C13 0.037(2) 0.029(3) 0.042(2) 0.004(2) -0.006(2) -0.0055(19)
C14 0.053(2) 0.043(2) 0.055(3) 0.003(2) -0.023(2) -0.0089(18)
O10A 0.061(2) 0.060(3) 0.067(4) -0.015(2) -0.022(3) -0.0059(19)
C10A 0.045(6) 0.039(9) 0.056(7) 0.022(8) -0.025(5) -0.018(6)
C11A 0.048(2) 0.052(2) 0.057(2) -0.002(2) -0.0096(19) -0.0082(18)
C12A 0.042(2) 0.051(2) 0.045(3) -0.001(2) -0.003(2) -0.0121(19)
C13A 0.044(2) 0.046(3) 0.040(2) -0.003(2) -0.0009(19) -0.0144(18)
C14A 0.075(3) 0.054(4) 0.049(3) -0.011(3) -0.020(3) -0.023(3)
C15 0.145(2) 0.0672(14) 0.0800(17) -0.0158(12) 0.0313(16) -0.0487(15)
C16 0.0493(9) 0.0593(10) 0.0538(10) -0.0146(8) -0.0033(8) -0.0177(7)
C17 0.0605(11) 0.1018(16) 0.0487(11) -0.0101(10) -0.0003(9) -0.0402(11)
C21 0.0515(9) 0.0773(12) 0.0470(10) -0.0069(9) -0.0025(8) -0.0269(9)
C22 0.0419(8) 0.0589(10) 0.0456(9) -0.0061(7) -0.0020(7) -0.0192(7)
C23 0.0386(7) 0.0521(9) 0.0417(9) -0.0087(7) 0.0025(6) -0.0168(7)
C24 0.0625(10) 0.0642(11) 0.0643(12) -0.0229(9) -0.0120(9) -0.0175(9)
C25 0.0624(11) 0.0554(10) 0.0760(13) -0.0211(9) -0.0055(10) -0.0121(8)
C26 0.0475(9) 0.0682(11) 0.0453(9) -0.0114(8) -0.0037(7) -0.0179(8)
C27 0.0470(8) 0.0556(9) 0.0484(9) -0.0140(7) -0.0029(7) -0.0158(7)
O1 0.0664(8) 0.0911(10) 0.0423(7) 0.0009(6) -0.0018(6) -0.0087(7)
O2 0.0443(6) 0.0709(8) 0.0597(7) -0.0147(6) -0.0029(5) -0.0052(5)
O3 0.0469(6) 0.0610(7) 0.0530(7) 0.0029(5) 0.0017(5) -0.0065(5)
C1 0.0559(9) 0.0493(9) 0.0391(9) -0.0070(7) -0.0050(7) -0.0120(7)
C2 0.0524(9) 0.0533(9) 0.0459(10) -0.0142(8) 0.0045(7) -0.0141(7)
C3 0.0438(8) 0.0431(8) 0.0505(9) -0.0146(7) -0.0032(7) -0.0085(6)
C4 0.0504(9) 0.0450(9) 0.0439(9) -0.0057(7) -0.0059(7) -0.0097(7)
C5 0.0471(8) 0.0408(8) 0.0461(9) -0.0095(7) 0.0008(7) -0.0118(6)
C6 0.0460(8) 0.0460(9) 0.0477(9) -0.0084(7) -0.0063(7) -0.0097(7)

loop_
_atom_type_symbol
_atom_type_description
_atom_type_scat_dispersion_real
_atom_type_scat_dispersion_imag
_atom_type_scat_source
C C 0.0033 0.0016 'International Tables Vol C Tables 4.2.6.8 and 6.1.1.4'
H H 0.0000 0.0000 'International Tables Vol C Tables 4.2.6.8 and 6.1.1.4'
N N 0.0061 0.0033 'International Tables Vol C Tables 4.2.6.8 and 6.1.1.4'
O O 0.0106 0.0060 'International Tables Vol C Tables 4.2.6.8 and 6.1.1.4'

loop_
_geom_angle_atom_site_label_1
_geom_angle_atom_site_label_2
_geom_angle_atom_site_label_3
_geom_angle
_geom_angle_site_symmetry_1
_geom_angle_site_symmetry_3
_geom_angle_publ_flag
C16 N11 C15 116.67(18) . . ?
C25 N21 C26 116.58(14) . . ?
O10 C10 C21 120.2(17) . . ?
O10 C10 C11 118.7(13) . . ?
C21 C10 C11 120.8(9) . . ?
C12 C11 C10 124.4(6) . . ?
C12 C11 H11 117.8 . . ?
C10 C11 H11 117.8 . . ?
C11 C12 C13 128.4(4) . . ?
C11 C12 H12 115.8 . . ?
C13 C12 H12 115.8 . . ?
C14 C13 C12 120.9(4) . . ?
C14 C13 C17 118.7(4) . . ?
C12 C13 C17 120.3(4) . . ?
C15 C14 C13 114.4(4) . . ?
C15 C14 H14 122.8 . . ?
C13 C14 H14 122.8 . . ?
O10A C10A C11A 119.4(8) . . ?
O10A C10A C21 120.6(9) . . ?
C11A C10A C21 119.8(7) . . ?
C12A C11A C10A 128.0(6) . . ?
C12A C11A H11A 116.0 . . ?
C10A C11A H11A 116.0 . . ?
C11A C12A C13A 123.3(4) . . ?
C11A C12A H12A 118.4 . . ?
C13A C12A H12A 118.4 . . ?
C17 C13A C14A 110.3(4) . . ?
C17 C13A C12A 127.5(4) . . ?
C14A C13A C12A 122.0(4) . . ?
C13A C14A C15 121.7(4) . . ?
C13A C14A H14A 119.2 . . ?
C15 C14A H14A 119.2 . . ?
C14 C15 N11 134.1(3) . . ?
N11 C15 C14A 114.5(3) . . ?
C14 C15 H15 112.9 . . ?
N11 C15 H15 113.0 . . ?
C14A C15 H15 129.3 . . ?
N11 C16 C17 123.81(18) . . ?
N11 C16 H16 118.1 . . ?
C17 C16 H16 118.1 . . ?
C13A C17 C16 132.1(3) . . ?
C16 C17 C13 110.9(2) . . ?
C13A C17 H17 102.1 . . ?
C16 C17 H17 124.5 . . ?
C13 C17 H17 124.5 . . ?
C10 C21 C22 131.0(7) . . ?
C22 C21 C10A 115.7(4) . . ?
C10 C21 H21 114.4 . . ?
C22 C21 H21 114.6 . . ?
C10A C21 H21 129.7 . . ?
C21 C22 C23 126.30(17) . . ?
C21 C22 H22 116.8 . . ?
C23 C22 H22 116.8 . . ?
C27 C23 C24 116.39(14) . . ?
C27 C23 C22 120.78(14) . . ?
C24 C23 C22 122.83(14) . . ?
C25 C24 C23 119.83(16) . . ?
C25 C24 H24 120.1 . . ?
C23 C24 H24 120.1 . . ?
N21 C25 C24 123.95(16) . . ?
N21 C25 H25 118.0 . . ?
C24 C25 H25 118.0 . . ?
N21 C26 C27 123.37(15) . . ?
N21 C26 H26 118.3 . . ?
C27 C26 H26 118.3 . . ?
C26 C27 C23 119.84(15) . . ?
C26 C27 H27 120.1 . . ?
C23 C27 H27 120.1 . . ?
C1 O1 H1O 110.2 . . ?
C3 O2 H2O 109.9 . . ?
C5 O3 H3O 110.3 . . ?
O1 C1 C6 121.39(13) . . ?
O1 C1 C2 117.31(15) . . ?
C6 C1 C2 121.29(14) . . ?
C3 C2 C1 118.83(15) . . ?
C3 C2 H2 120.6 . . ?
C1 C2 H2 120.6 . . ?
O2 C3 C2 117.19(14) . . ?
O2 C3 C4 121.80(14) . . ?
C2 C3 C4 121.01(14) . . ?
C3 C4 C5 119.44(14) . . ?
C3 C4 H4 120.3 . . ?
C5 C4 H4 120.3 . . ?
O3 C5 C4 117.48(13) . . ?
O3 C5 C6 122.31(13) . . ?
C4 C5 C6 120.21(15) . . ?
C1 C6 C5 119.16(14) . . ?
C1 C6 H6 120.4 . . ?
C5 C6 H6 120.4 . . ?

loop_
_geom_bond_atom_site_label_1
_geom_bond_atom_site_label_2
_geom_bond_distance
_geom_bond_site_symmetry_2
_geom_bond_publ_flag
N11 C16 1.319(2) . ?
N11 C15 1.324(3) . ?
N21 C25 1.326(2) . ?
N21 C26 1.331(2) . ?
O10 C10 1.218(12) . ?
C10 C21 1.309(13) . ?
C10 C11 1.474(18) . ?
C11 C12 1.350(6) . ?
C11 H11 0.9300 . ?
C12 C13 1.439(5) . ?
C12 H12 0.9300 . ?
C13 C14 1.410(5) . ?
C13 C17 1.582(5) . ?
C14 C15 1.156(5) . ?
C14 H14 0.9300 . ?
O10A C10A 1.226(12) . ?
C10A C11A 1.436(11) . ?
C10A C21 1.628(8) . ?
C11A C12A 1.269(7) . ?
C11A H11A 0.9300 . ?
C12A C13A 1.510(6) . ?
C12A H12A 0.9300 . ?
C13A C17 1.202(4) . ?
C13A C14A 1.381(6) . ?
C14A C15 1.641(5) . ?
C14A H14A 0.9300 . ?
C15 H15 0.9296 . ?
C16 C17 1.367(2) . ?
C16 H16 0.9300 . ?
C17 H17 0.9294 . ?
C21 C22 1.320(2) . ?
C21 H21 0.9297 . ?
C22 C23 1.460(2) . ?
C22 H22 0.9300 . ?
C23 C27 1.384(2) . ?
C23 C24 1.386(2) . ?
C24 C25 1.366(2) . ?
C24 H24 0.9300 . ?
C25 H25 0.9300 . ?
C26 C27 1.376(2) . ?
C26 H26 0.9300 . ?
C27 H27 0.9300 . ?
O1 C1 1.3653(19) . ?
O1 H1O 0.8889 . ?
O2 C3 1.3624(17) . ?
O2 H2O 0.9702 . ?
O3 C5 1.3628(19) . ?
O3 H3O 0.9107 . ?
C1 C6 1.380(2) . ?
C1 C2 1.380(2) . ?
C2 C3 1.379(2) . ?
C2 H2 0.9300 . ?
C3 C4 1.383(2) . ?
C4 C5 1.384(2) . ?
C4 H4 0.9300 . ?
C5 C6 1.388(2) . ?
C6 H6 0.9300 . ?
